data_7001393
loop_
_publ_author_name
'Kabir, S. E.'
'Alam, J.'
'Ghosh, S.'
'Kundu, K.'
'Hogarth, G.'
'Tocher, D. A.'
'Hossain, G. M. G.'
'Roesky, H. W.'

_publ_section_title
;
 Synthesis, structure and reactivity of tetranuclear square-type
 complexes of rhenium and manganese bearing pyrimidine-2-thiolate
 (pymS) ligands: versatile and efficient precursors for mono- and
 polynuclear compounds containing M(CO)3 (M = Re, Mn) fragments
;
_journal_issue 23
_journal_name_full 'Dalton Transactions'
_journal_page_first 4458
_journal_page_last 4467
_journal_paper_doi 10.1039/b815337j
_journal_year 2009
_chemical_formula_moiety 'C19 H11 N4 O3 Re S'
_chemical_formula_sum 'C19 H11 N4 O3 Re S'
_chemical_formula_weight 561.58
_chemical_name_systematic
;
?
;
_space_group_IT_number 14
_symmetry_cell_setting monoclinic
_symmetry_space_group_name_Hall '-P 2yn'
_symmetry_space_group_name_H-M 'P 1 21/n 1'
_atom_sites_solution_hydrogens geom
_atom_sites_solution_primary direct
_atom_sites_solution_secondary difmap
_audit_creation_method SHELXL-97
_cell_angle_alpha 90.00
_cell_angle_beta 96.4548(16)
_cell_angle_gamma 90.00
_cell_formula_units_Z 4
_cell_length_a 7.3136(2)
_cell_length_b 13.3150(4)
_cell_length_c 18.5088(6)
_cell_measurement_reflns_used 4073
_cell_measurement_temperature 298(2)
_cell_measurement_theta_max 27.48
_cell_measurement_theta_min 2.91
_cell_volume 1790.97(9)
_computing_cell_refinement 'DENZO and COLLECT'
_computing_data_collection 'DENZO (Otwinowski & Minor, 1997) and COLLECT (Hooft, 1998)'
_computing_data_reduction 'DENZO and COLLECT'
_computing_molecular_graphics 'ORTEP3 for windows (Farrugia, 1997)'
_computing_publication_material 'WinGX (Farrugia, 1999)'
_computing_structure_refinement 'SHELXL-97 (Sheldrick, 1997)'
_computing_structure_solution 'SHELXS-97 (Sheldrick, 1990)'
_diffrn_ambient_temperature 298(2)
_diffrn_measured_fraction_theta_full 0.992
_diffrn_measured_fraction_theta_max 0.992
_diffrn_measurement_device_type 'Nonius KappaCCD'
_diffrn_measurement_method '\w scans'
_diffrn_radiation_monochromator graphite
_diffrn_radiation_source 'fine-focus sealed tube'
_diffrn_radiation_type MoK\a
_diffrn_radiation_wavelength 0.71073
_diffrn_reflns_av_R_equivalents 0.0718
_diffrn_reflns_av_sigmaI/netI 0.0874
_diffrn_reflns_limit_h_max 9
_diffrn_reflns_limit_h_min -9
_diffrn_reflns_limit_k_max 17
_diffrn_reflns_limit_k_min -17
_diffrn_reflns_limit_l_max 24
_diffrn_reflns_limit_l_min -23
_diffrn_reflns_number 11414
_diffrn_reflns_theta_full 27.47
_diffrn_reflns_theta_max 27.47
_diffrn_reflns_theta_min 3.06
_diffrn_standards_decay_% 0
_diffrn_standards_interval_time 0
_exptl_absorpt_coefficient_mu 6.931
_exptl_absorpt_correction_T_max 0.6426
_exptl_absorpt_correction_T_min 0.3378
_exptl_absorpt_correction_type multi-scan
_exptl_absorpt_process_details
;
[Blessing, Acta Cryst. (1995)]
;
_exptl_crystal_colour Colorless
_exptl_crystal_density_diffrn 2.083
_exptl_crystal_density_method 'not measured'
_exptl_crystal_description Block
_exptl_crystal_F_000 1072
_exptl_crystal_size_max 0.20
_exptl_crystal_size_mid 0.15
_exptl_crystal_size_min 0.07
_refine_diff_density_max 1.919
_refine_diff_density_min -1.967
_refine_diff_density_rms 0.217
_refine_ls_extinction_method none
_refine_ls_goodness_of_fit_ref 1.017
_refine_ls_hydrogen_treatment constr
_refine_ls_matrix_type full
_refine_ls_number_parameters 253
_refine_ls_number_reflns 4073
_refine_ls_number_restraints 0
_refine_ls_restrained_S_all 1.017
_refine_ls_R_factor_all 0.0795
_refine_ls_R_factor_gt 0.0443
_refine_ls_shift/su_max 0.000
_refine_ls_shift/su_mean 0.000
_refine_ls_structure_factor_coef Fsqd
_refine_ls_weighting_details 'calc w=1/[\s^2^(Fo^2^)+(0.0445P)^2^] where P=(Fo^2^+2Fc^2^)/3'
_refine_ls_weighting_scheme calc
_refine_ls_wR_factor_gt 0.0885
_refine_ls_wR_factor_ref 0.1082
_reflns_number_gt 2834
_reflns_number_total 4073
_reflns_threshold_expression >2sigma(I)
_cod_data_source_file b815337j.txt
_cod_data_source_block comp5
_cod_depositor_comments
;
The following automatic conversions were performed:
'_symmetry_cell_setting' value 'Monoclinic' changed to 'monoclinic'
according to '/home/saulius/struct/CIF-dictionaries/cif_core.dic'
dictionary named 'cif_core.dic' version 2.4.1 from 2010-06-29.

Automatic conversion script
Id: cif_fix_enum 1527 2010-12-29 10:47:43Z saulius 
;
_cod_original_sg_symbol_H-M 'P 21/n'
_cod_database_code 7001393

loop_
_symmetry_equiv_pos_as_xyz
'x, y, z'
'-x+1/2, y+1/2, -z+1/2'
'-x, -y, -z'
'x-1/2, -y-1/2, z-1/2'

loop_
_atom_site_label
_atom_site_type_symbol
_atom_site_fract_x
_atom_site_fract_y
_atom_site_fract_z
_atom_site_U_iso_or_equiv
_atom_site_adp_type
_atom_site_occupancy
_atom_site_symmetry_multiplicity
_atom_site_calc_flag
_atom_site_refinement_flags
_atom_site_disorder_assembly
_atom_site_disorder_group
Re1 Re 0.24212(4) 0.704878(19) 0.107462(14) 0.03626(13) Uani 1 1 d . . .
S1 S 0.5619(3) 0.74937(16) 0.16101(11) 0.0488(5) Uani 1 1 d . . .
O1 O 0.0863(8) 0.6339(5) 0.2456(3) 0.0676(17) Uani 1 1 d . . .
O2 O 0.3893(8) 0.4946(4) 0.0818(4) 0.0751(18) Uani 1 1 d . . .
O3 O -0.1309(9) 0.6494(4) 0.0281(3) 0.0695(17) Uani 1 1 d . . .
N1 N 0.3199(8) 0.7778(4) 0.0098(3) 0.0418(15) Uani 1 1 d . . .
N2 N 0.1762(9) 0.8622(4) 0.1212(3) 0.0424(15) Uani 1 1 d . . .
N3 N 0.6854(10) 0.8900(6) 0.2524(4) 0.066(2) Uani 1 1 d . . .
N4 N 0.4227(10) 0.8022(5) 0.2835(4) 0.0567(19) Uani 1 1 d . . .
C1 C 0.1532(11) 0.6601(6) 0.1955(4) 0.0481(19) Uani 1 1 d . . .
C2 C 0.3331(11) 0.5740(6) 0.0915(4) 0.051(2) Uani 1 1 d . . .
C3 C 0.0079(13) 0.6732(5) 0.0576(4) 0.0462(19) Uani 1 1 d . . .
C4 C 0.3842(11) 0.7354(6) -0.0465(4) 0.052(2) Uani 1 1 d . . .
H4 H 0.4087 0.6669 -0.0446 0.062 Uiso 1 1 calc R . .
C5 C 0.4172(12) 0.7882(7) -0.1084(4) 0.058(2) Uani 1 1 d . . .
H5 H 0.4637 0.7553 -0.1467 0.070 Uiso 1 1 calc R . .
C6 C 0.3815(10) 0.8866(8) -0.1124(4) 0.056(2) Uani 1 1 d . . .
H6 H 0.4005 0.9220 -0.1542 0.068 Uiso 1 1 calc R . .
C7 C 0.3162(10) 0.9368(6) -0.0545(4) 0.0487(19) Uani 1 1 d . . .
C8 C 0.2826(11) 1.0428(6) -0.0519(5) 0.057(2) Uani 1 1 d . . .
H8 H 0.3040 1.0828 -0.0913 0.068 Uiso 1 1 calc R . .
C9 C 0.2212(11) 1.0848(6) 0.0061(6) 0.064(3) Uani 1 1 d . . .
H9 H 0.2045 1.1540 0.0066 0.077 Uiso 1 1 calc R . .
C10 C 0.1798(9) 1.0278(5) 0.0677(5) 0.048(2) Uani 1 1 d . . .
C11 C 0.1110(11) 1.0668(6) 0.1285(6) 0.062(3) Uani 1 1 d . . .
H11 H 0.0930 1.1357 0.1322 0.075 Uiso 1 1 calc R . .
C12 C 0.0700(12) 1.0054(6) 0.1825(5) 0.064(2) Uani 1 1 d . . .
H12 H 0.0208 1.0317 0.2226 0.077 Uiso 1 1 calc R . .
C13 C 0.1016(11) 0.9024(6) 0.1779(4) 0.052(2) Uani 1 1 d . . .
H13 H 0.0704 0.8606 0.2148 0.062 Uiso 1 1 calc R . .
C14 C 0.2129(9) 0.9239(5) 0.0669(4) 0.0417(17) Uani 1 1 d . . .
C15 C 0.2843(9) 0.8785(5) 0.0059(4) 0.0385(16) Uani 1 1 d . . .
C16 C 0.5565(11) 0.8198(5) 0.2408(4) 0.0425(17) Uani 1 1 d . . .
C17 C 0.6892(14) 0.9424(7) 0.3152(5) 0.075(3) Uani 1 1 d . . .
H17 H 0.7802 0.9905 0.3262 0.090 Uiso 1 1 calc R . .
C18 C 0.5631(15) 0.9262(6) 0.3626(5) 0.070(3) Uani 1 1 d . . .
H18 H 0.5649 0.9626 0.4056 0.084 Uiso 1 1 calc R . .
C19 C 0.4357(13) 0.8551(6) 0.3443(4) 0.060(2) Uani 1 1 d . . .
H19 H 0.3504 0.8422 0.3768 0.072 Uiso 1 1 calc R . .

loop_
_atom_site_aniso_label
_atom_site_aniso_U_11
_atom_site_aniso_U_22
_atom_site_aniso_U_33
_atom_site_aniso_U_23
_atom_site_aniso_U_13
_atom_site_aniso_U_12
Re1 0.0492(2) 0.02941(18) 0.03163(19) 0.00169(12) 0.01112(14) 0.00007(13)
S1 0.0507(11) 0.0517(12) 0.0451(11) -0.0023(10) 0.0108(9) -0.0008(10)
O1 0.078(4) 0.086(5) 0.041(3) 0.016(3) 0.016(3) -0.015(3)
O2 0.072(4) 0.043(3) 0.108(5) -0.012(3) -0.003(4) 0.012(3)
O3 0.080(5) 0.063(4) 0.064(4) -0.002(3) 0.005(4) -0.010(4)
N1 0.050(4) 0.044(4) 0.034(3) 0.001(3) 0.012(3) -0.007(3)
N2 0.062(4) 0.030(3) 0.034(3) -0.011(3) -0.001(3) 0.011(3)
N3 0.065(5) 0.066(5) 0.067(5) -0.007(4) 0.008(4) -0.025(4)
N4 0.079(5) 0.045(4) 0.049(4) -0.007(3) 0.019(4) -0.012(3)
C1 0.055(5) 0.041(4) 0.049(5) 0.002(4) 0.006(4) -0.002(4)
C2 0.056(5) 0.043(5) 0.055(5) 0.003(4) 0.005(4) -0.005(4)
C3 0.074(6) 0.031(4) 0.036(4) 0.001(3) 0.013(4) 0.000(4)
C4 0.065(5) 0.050(5) 0.045(5) -0.004(4) 0.023(4) -0.010(4)
C5 0.054(5) 0.091(7) 0.031(4) -0.002(4) 0.010(4) -0.013(5)
C6 0.044(5) 0.087(7) 0.038(4) 0.017(5) 0.004(4) -0.015(5)
C7 0.034(4) 0.061(5) 0.047(5) 0.020(4) -0.011(3) -0.011(4)
C8 0.046(5) 0.056(5) 0.066(6) 0.034(5) -0.005(4) -0.010(4)
C9 0.043(5) 0.042(5) 0.101(8) 0.029(5) -0.022(5) -0.011(4)
C10 0.032(4) 0.033(4) 0.076(6) 0.004(4) -0.012(4) -0.003(3)
C11 0.043(5) 0.031(4) 0.106(8) -0.020(5) -0.019(5) 0.000(4)
C12 0.069(6) 0.052(5) 0.073(6) -0.026(5) 0.013(5) 0.003(5)
C13 0.060(5) 0.045(4) 0.052(5) -0.005(4) 0.014(4) 0.001(4)
C14 0.041(4) 0.030(4) 0.053(5) 0.007(4) 0.002(4) -0.007(3)
C15 0.040(4) 0.037(4) 0.038(4) 0.006(3) 0.003(3) -0.005(3)
C16 0.049(4) 0.038(4) 0.040(4) 0.006(3) 0.005(4) 0.000(3)
C17 0.090(7) 0.062(6) 0.072(6) -0.009(5) 0.005(6) -0.022(5)
C18 0.116(8) 0.041(5) 0.053(5) -0.010(4) 0.007(6) 0.011(5)
C19 0.082(6) 0.053(5) 0.048(5) -0.005(4) 0.014(5) -0.001(5)

loop_
_atom_type_symbol
_atom_type_description
_atom_type_scat_dispersion_real
_atom_type_scat_dispersion_imag
_atom_type_scat_source
C C 0.0033 0.0016 'International Tables Vol C Tables 4.2.6.8 and 6.1.1.4'
H H 0.0000 0.0000 'International Tables Vol C Tables 4.2.6.8 and 6.1.1.4'
N N 0.0061 0.0033 'International Tables Vol C Tables 4.2.6.8 and 6.1.1.4'
O O 0.0106 0.0060 'International Tables Vol C Tables 4.2.6.8 and 6.1.1.4'
S S 0.1246 0.1234 'International Tables Vol C Tables 4.2.6.8 and 6.1.1.4'
Re Re -1.0185 7.2310 'International Tables Vol C Tables 4.2.6.8 and 6.1.1.4'

loop_
_geom_angle_atom_site_label_1
_geom_angle_atom_site_label_2
_geom_angle_atom_site_label_3
_geom_angle
_geom_angle_site_symmetry_1
_geom_angle_site_symmetry_3
_geom_angle_publ_flag
C3 Re1 C2 91.9(3) . . ?
C3 Re1 C1 88.3(3) . . ?
C2 Re1 C1 90.3(3) . . ?
C3 Re1 N2 94.1(3) . . ?
C2 Re1 N2 171.6(3) . . ?
C1 Re1 N2 95.7(3) . . ?
C3 Re1 N1 90.1(3) . . ?
C2 Re1 N1 98.7(3) . . ?
C1 Re1 N1 170.9(3) . . ?
N2 Re1 N1 75.5(2) . . ?
C3 Re1 S1 174.3(2) . . ?
C2 Re1 S1 87.2(2) . . ?
C1 Re1 S1 97.4(2) . . ?
N2 Re1 S1 86.29(17) . . ?
N1 Re1 S1 84.48(17) . . ?
C16 S1 Re1 110.6(3) . . ?
C4 N1 C15 117.5(6) . . ?
C4 N1 Re1 127.9(5) . . ?
C15 N1 Re1 114.5(4) . . ?
C13 N2 C14 118.1(6) . . ?
C13 N2 Re1 126.2(5) . . ?
C14 N2 Re1 115.7(4) . . ?
C16 N3 C17 116.6(7) . . ?
C19 N4 C16 114.8(7) . . ?
O1 C1 Re1 174.7(7) . . ?
O2 C2 Re1 179.7(7) . . ?
O3 C3 Re1 176.7(7) . . ?
N1 C4 C5 123.2(8) . . ?
N1 C4 H4 118.4 . . ?
C5 C4 H4 118.4 . . ?
C6 C5 C4 119.4(8) . . ?
C6 C5 H5 120.3 . . ?
C4 C5 H5 120.3 . . ?
C5 C6 C7 120.6(8) . . ?
C5 C6 H6 119.7 . . ?
C7 C6 H6 119.7 . . ?
C6 C7 C15 116.8(7) . . ?
C6 C7 C8 124.9(8) . . ?
C15 C7 C8 118.3(8) . . ?
C9 C8 C7 120.9(8) . . ?
C9 C8 H8 119.5 . . ?
C7 C8 H8 119.5 . . ?
C8 C9 C10 122.7(8) . . ?
C8 C9 H9 118.6 . . ?
C10 C9 H9 118.6 . . ?
C11 C10 C14 117.2(8) . . ?
C11 C10 C9 125.3(8) . . ?
C14 C10 C9 117.5(8) . . ?
C12 C11 C10 120.3(7) . . ?
C12 C11 H11 119.8 . . ?
C10 C11 H11 119.8 . . ?
C11 C12 C13 119.9(8) . . ?
C11 C12 H12 120.1 . . ?
C13 C12 H12 120.1 . . ?
N2 C13 C12 121.6(8) . . ?
N2 C13 H13 119.2 . . ?
C12 C13 H13 119.2 . . ?
N2 C14 C10 122.8(7) . . ?
N2 C14 C15 116.9(6) . . ?
C10 C14 C15 120.2(7) . . ?
N1 C15 C7 122.5(7) . . ?
N1 C15 C14 117.2(6) . . ?
C7 C15 C14 120.2(7) . . ?
N3 C16 N4 125.2(7) . . ?
N3 C16 S1 115.5(6) . . ?
N4 C16 S1 119.3(6) . . ?
N3 C17 C18 121.5(8) . . ?
N3 C17 H17 119.2 . . ?
C18 C17 H17 119.2 . . ?
C19 C18 C17 116.7(8) . . ?
C19 C18 H18 121.6 . . ?
C17 C18 H18 121.6 . . ?
N4 C19 C18 124.8(9) . . ?
N4 C19 H19 117.6 . . ?
C18 C19 H19 117.6 . . ?

loop_
_geom_bond_atom_site_label_1
_geom_bond_atom_site_label_2
_geom_bond_distance
_geom_bond_site_symmetry_2
_geom_bond_publ_flag
Re1 C3 1.899(10) . ?
Re1 C2 1.900(8) . ?
Re1 C1 1.916(8) . ?
Re1 N2 2.171(5) . ?
Re1 N1 2.182(6) . ?
Re1 S1 2.506(2) . ?
S1 C16 1.753(8) . ?
O1 C1 1.150(9) . ?
O2 C2 1.156(9) . ?
O3 C3 1.142(9) . ?
N1 C4 1.317(9) . ?
N1 C15 1.366(8) . ?
N2 C13 1.346(9) . ?
N2 C14 1.348(9) . ?
N3 C16 1.327(9) . ?
N3 C17 1.353(11) . ?
N4 C19 1.321(10) . ?
N4 C16 1.347(9) . ?
C4 C5 1.388(10) . ?
C4 H4 0.9300 . ?
C5 C6 1.338(11) . ?
C5 H5 0.9300 . ?
C6 C7 1.392(11) . ?
C6 H6 0.9300 . ?
C7 C15 1.402(9) . ?
C7 C8 1.434(11) . ?
C8 C9 1.332(12) . ?
C8 H8 0.9300 . ?
C9 C10 1.430(11) . ?
C9 H9 0.9300 . ?
C10 C11 1.385(12) . ?
C10 C14 1.405(9) . ?
C11 C12 1.351(12) . ?
C11 H11 0.9300 . ?
C12 C13 1.394(11) . ?
C12 H12 0.9300 . ?
C13 H13 0.9300 . ?
C14 C15 1.429(10) . ?
C17 C18 1.359(12) . ?
C17 H17 0.9300 . ?
C18 C19 1.345(12) . ?
C18 H18 0.9300 . ?
C19 H19 0.9300 . ?
